data_2311895
loop_
_publ_author_name
'Celania, Chris'
'Smetana, Volodymyr'
'Mudring, Anja Verena'

_publ_section_title
;
 Crystal structures and new perspectives on Y<sub>3</sub>Au<sub>4</sub>
 and Y<sub>14</sub>Au<sub>51</sub>.
;
_journal_coeditor_code WQ3137
_journal_issue 'Pt 9'
_journal_name_full 'Acta crystallographica. Section C, Structural chemistry'
_journal_page_first 692
_journal_page_last 696
_journal_paper_doi 10.1107/S2053229617011068
_journal_volume 73
_journal_year 2017
_chemical_formula_iupac 'Y3 Au4'
_chemical_formula_sum 'Au4 Y3'
_chemical_formula_weight 1054.60
_chemical_name_systematic
;
Triyttrium tetragold
;
_space_group_crystal_system trigonal
_space_group_IT_number 148
_space_group_name_Hall '-R 3'
_space_group_name_H-M_alt 'R -3 :H'
_audit_creation_method SHELXL-2014/7
_cell_angle_alpha 90
_cell_angle_beta 90
_cell_angle_gamma 120
_cell_formula_units_Z 6
_cell_length_a 13.3664(15)
_cell_length_b 13.3664(15)
_cell_length_c 5.9640(9)
_cell_measurement_reflns_used 3552
_cell_measurement_temperature 296(2)
_cell_measurement_theta_max 32.891
_cell_measurement_theta_min 4.908
_cell_volume 922.8(2)
_computing_cell_refinement
;
SAINT (Bruker, 2015)
;
_computing_data_collection
;
APEX3 (Bruker, 2015)
;
_computing_data_reduction
;
SAINT (Bruker, 2015)
;
_computing_molecular_graphics
;
'DIAMOND (Brandenburg, 2006)
;
_computing_publication_material
;
SHELXL2014 (Sheldrick, 2015b)
;
_computing_structure_refinement
;
SHELXL2014 (Sheldrick, 2015b)
;
_computing_structure_solution
;
SHELXT (Sheldrick, 2015a)
;
_diffrn_ambient_temperature 296(2)
_diffrn_measured_fraction_theta_full 0.995
_diffrn_measured_fraction_theta_max 0.938
_diffrn_measurement_device_type 'Bruker Venture'
_diffrn_measurement_method 'w scan'
_diffrn_radiation_type MoK\a
_diffrn_radiation_wavelength 0.71073
_diffrn_reflns_av_R_equivalents 0.1022
_diffrn_reflns_limit_h_max 18
_diffrn_reflns_limit_h_min -20
_diffrn_reflns_limit_k_max 20
_diffrn_reflns_limit_k_min -16
_diffrn_reflns_limit_l_max 8
_diffrn_reflns_limit_l_min -8
_diffrn_reflns_number 3552
_diffrn_reflns_theta_full 25.242
_diffrn_reflns_theta_max 32.891
_diffrn_reflns_theta_min 4.908
_exptl_absorpt_coefficient_mu 122.825
_exptl_absorpt_correction_T_max 0.06
_exptl_absorpt_correction_T_min 0.02
_exptl_absorpt_correction_type empirical
_exptl_absorpt_process_details
;
[Blessing (1995) OR SADABS (Krause <i>et al.</i>,  2015)]
;
_exptl_crystal_colour grey
_exptl_crystal_density_diffrn 11.386
_exptl_crystal_description 'irregular fragment'
_exptl_crystal_F_000 2598
_exptl_crystal_size_max 0.09
_exptl_crystal_size_mid 0.07
_exptl_crystal_size_min 0.07
_refine_diff_density_max 4.067
_refine_diff_density_min -3.912
_refine_ls_extinction_coef 0.00007(2)
_refine_ls_extinction_expression Fc^*^=kFc[1+0.001xFc^2^\l^3^/sin(2\q)]^-1/4^
_refine_ls_extinction_method
;
SHELXL2014 (Sheldrick, 2015b)
;
_refine_ls_goodness_of_fit_ref 1.036
_refine_ls_hydrogen_treatment undef
_refine_ls_matrix_type full
_refine_ls_number_parameters 25
_refine_ls_number_reflns 722
_refine_ls_number_restraints 0
_refine_ls_restrained_S_all 1.036
_refine_ls_R_factor_all 0.0661
_refine_ls_R_factor_gt 0.0471
_refine_ls_shift/su_max 0.000
_refine_ls_shift/su_mean 0.000
_refine_ls_structure_factor_coef Fsqd
_refine_ls_weighting_details 'w=1/[\s^2^(Fo^2^)+(0.0185P)^2^] where P=(Fo^2^+2Fc^2^)/3'
_refine_ls_weighting_scheme calc
_refine_ls_wR_factor_gt 0.0883
_refine_ls_wR_factor_ref 0.0940
_reflns_number_gt 567
_reflns_number_total 722
_reflns_threshold_expression 'I > 2\s(I)'
_cod_data_source_file wq3137sup1.cif
_cod_data_source_block vsY3_0m
_cod_database_code 2311895
_shelx_space_group_comment
;
The symmetry employed for this shelxl refinement is uniquely defined
by the following loop, which should always be used as a source of
symmetry information in preference to the above space-group names.
They are only intended as comments.
;

loop_
_space_group_symop_operation_xyz
'x, y, z'
'-y, x-y, z'
'-x+y, -x, z'
'x+2/3, y+1/3, z+1/3'
'-y+2/3, x-y+1/3, z+1/3'
'-x+y+2/3, -x+1/3, z+1/3'
'x+1/3, y+2/3, z+2/3'
'-y+1/3, x-y+2/3, z+2/3'
'-x+y+1/3, -x+2/3, z+2/3'
'-x, -y, -z'
'y, -x+y, -z'
'x-y, x, -z'
'-x+2/3, -y+1/3, -z+1/3'
'y+2/3, -x+y+1/3, -z+1/3'
'x-y+2/3, x+1/3, -z+1/3'
'-x+1/3, -y+2/3, -z+2/3'
'y+1/3, -x+y+2/3, -z+2/3'
'x-y+1/3, x+2/3, -z+2/3'

loop_
_atom_site_type_symbol
_atom_site_label
_atom_site_fract_x
_atom_site_fract_y
_atom_site_fract_z
_atom_site_U_iso_or_equiv
_atom_site_adp_type
_atom_site_calc_flag
_atom_site_occupancy
Au Au1 0.39424(5) 0.11583(5) 0.04425(10) 0.00796(19) Uani d 1
Au Au2 0.0000 0.0000 0.0000 0.0248(5) Uani d 1
Au Au3 0.0000 0.0000 0.5000 0.0246(4) Uani d 1
Y Y4 0.04328(13) 0.21357(14) 0.2266(3) 0.0089(3) Uani d 1

loop_
_atom_site_aniso_label
_atom_site_aniso_U_11
_atom_site_aniso_U_22
_atom_site_aniso_U_33
_atom_site_aniso_U_12
_atom_site_aniso_U_13
_atom_site_aniso_U_23
Au1 0.0086(3) 0.0077(3) 0.0082(3) 0.0046(3) 0.0007(2) 0.0002(2)
Au2 0.0096(5) 0.0096(5) 0.0554(13) 0.0048(3) 0.000 0.000
Au3 0.0230(6) 0.0230(6) 0.0278(10) 0.0115(3) 0.000 0.000
Y4 0.0069(7) 0.0120(8) 0.0079(7) 0.0047(6) -0.0012(5) -0.0021(6)

loop_
_atom_type_symbol
_atom_type_description
_atom_type_scat_dispersion_real
_atom_type_scat_dispersion_imag
_atom_type_scat_source
Au Au -2.0133 8.8022 'International Tables Vol C Tables 4.2.6.8 and 6.1.1.4'
Y Y -2.7962 3.5667 'International Tables Vol C Tables 4.2.6.8 and 6.1.1.4'

loop_
_geom_angle_atom_site_label_1
_geom_angle_atom_site_label_2
_geom_angle_atom_site_label_3
_geom_angle_site_symmetry_1
_geom_angle_site_symmetry_3
_geom_angle
Y4 Au1 Au1 3 13 63.11(4)
Y4 Au1 Y4 3 5_554 126.13(5)
Au1 Au1 Y4 13 5_554 121.77(4)
Y4 Au1 Au1 3 6 64.41(3)
Au1 Au1 Au1 13 6 103.00(2)
Y4 Au1 Au1 5_554 6 134.16(4)
Y4 Au1 Au1 3 8_544 64.19(4)
Au1 Au1 Au1 13 8_544 105.38(4)
Y4 Au1 Au1 5_554 8_544 63.33(3)
Au1 Au1 Au1 6 8_544 97.70(2)
Y4 Au1 Y4 3 13 128.93(6)
Au1 Au1 Y4 13 13 134.78(4)
Y4 Au1 Y4 5_554 13 87.62(5)
Au1 Au1 Y4 6 13 64.75(4)
Au1 Au1 Y4 8_544 13 119.02(4)
Y4 Au1 Y4 3 15 120.08(4)
Au1 Au1 Y4 13 15 56.96(4)
Y4 Au1 Y4 5_554 15 87.52(5)
Au1 Au1 Y4 6 15 128.63(4)
Au1 Au1 Y4 8_544 15 131.80(4)
Y4 Au1 Y4 13 15 95.32(6)
Y4 Au1 Y4 3 5 80.97(5)
Au1 Au1 Y4 13 5 64.48(4)
Y4 Au1 Y4 5_554 5 152.77(7)
Au1 Au1 Y4 6 5 55.19(3)
Au1 Au1 Y4 8_544 5 143.55(4)
Y4 Au1 Y4 13 5 74.38(5)
Y4 Au1 Y4 15 5 74.31(5)
Y4 Au1 Y4 3 7_544 80.80(2)
Au1 Au1 Y4 13 7_544 143.91(4)
Y4 Au1 Y4 5_554 7_544 79.36(5)
Au1 Au1 Y4 6 7_544 57.10(3)
Au1 Au1 Y4 8_544 7_544 55.09(3)
Y4 Au1 Y4 13 7_544 68.17(5)
Y4 Au1 Y4 15 7_544 159.11(5)
Y4 Au1 Y4 5 7_544 111.26(4)
Y4 Au1 Y4 3 11 74.98(6)
Au1 Au1 Y4 13 11 60.50(4)
Y4 Au1 Y4 5_554 11 67.70(5)
Au1 Au1 Y4 6 11 139.02(4)
Au1 Au1 Y4 8_544 11 57.66(3)
Y4 Au1 Y4 13 11 154.05(5)
Y4 Au1 Y4 15 11 76.46(6)
Y4 Au1 Y4 5 11 124.98(3)
Y4 Au1 Y4 7_544 11 112.58(2)
Y4 Au2 Y4 10 12 100.58(4)
Y4 Au2 Y4 10 3 79.42(4)
Y4 Au2 Y4 12 3 180.00(7)
Y4 Au2 Y4 10 11 100.58(4)
Y4 Au2 Y4 12 11 100.58(4)
Y4 Au2 Y4 3 11 79.42(4)
Y4 Au2 Y4 10 2 79.42(4)
Y4 Au2 Y4 12 2 79.42(4)
Y4 Au2 Y4 3 2 100.58(4)
Y4 Au2 Y4 11 2 180.00(9)
Y4 Au2 Y4 10 . 180.00(4)
Y4 Au2 Y4 12 . 79.42(4)
Y4 Au2 Y4 3 . 100.58(4)
Y4 Au2 Y4 11 . 79.42(4)
Y4 Au2 Y4 2 . 100.58(4)
Y4 Au2 Au3 10 . 117.34(3)
Y4 Au2 Au3 12 . 117.34(3)
Y4 Au2 Au3 3 . 62.66(3)
Y4 Au2 Au3 11 . 117.34(3)
Y4 Au2 Au3 2 . 62.66(3)
Y4 Au2 Au3 . . 62.66(3)
Y4 Au2 Au3 10 1_554 62.66(3)
Y4 Au2 Au3 12 1_554 62.66(3)
Y4 Au2 Au3 3 1_554 117.34(3)
Y4 Au2 Au3 11 1_554 62.66(3)
Y4 Au2 Au3 2 1_554 117.34(3)
Y4 Au2 Au3 . 1_554 117.34(3)
Au3 Au2 Au3 . 1_554 180.0
Au2 Au3 Au2 1_556 . 180.0
Au2 Au3 Y4 1_556 . 121.96(3)
Au2 Au3 Y4 . . 58.04(3)
Au2 Au3 Y4 1_556 11_556 58.04(3)
Au2 Au3 Y4 . 11_556 121.96(3)
Y4 Au3 Y4 . 11_556 85.43(4)
Au2 Au3 Y4 1_556 2 121.96(3)
Au2 Au3 Y4 . 2 58.04(3)
Y4 Au3 Y4 . 2 94.57(4)
Y4 Au3 Y4 11_556 2 180.0
Au2 Au3 Y4 1_556 12_556 58.04(3)
Au2 Au3 Y4 . 12_556 121.96(3)
Y4 Au3 Y4 . 12_556 85.43(4)
Y4 Au3 Y4 11_556 12_556 94.57(4)
Y4 Au3 Y4 2 12_556 85.43(4)
Au2 Au3 Y4 1_556 3 121.96(3)
Au2 Au3 Y4 . 3 58.04(3)
Y4 Au3 Y4 . 3 94.57(4)
Y4 Au3 Y4 11_556 3 85.43(4)
Y4 Au3 Y4 2 3 94.57(4)
Y4 Au3 Y4 12_556 3 180.0
Au2 Au3 Y4 1_556 10_556 58.04(3)
Au2 Au3 Y4 . 10_556 121.96(3)
Y4 Au3 Y4 . 10_556 180.0
Y4 Au3 Y4 11_556 10_556 94.57(4)
Y4 Au3 Y4 2 10_556 85.43(4)
Y4 Au3 Y4 12_556 10_556 94.57(4)
Y4 Au3 Y4 3 10_556 85.43(4)
Au1 Y4 Au2 2 . 107.57(5)
Au1 Y4 Au1 2 9 103.63(5)
Au2 Y4 Au1 . 9 131.36(6)
Au1 Y4 Au1 2 13 157.52(6)
Au2 Y4 Au1 . 13 77.42(4)
Au1 Y4 Au1 9 13 87.57(4)
Au1 Y4 Au1 2 14_455 59.92(4)
Au2 Y4 Au1 . 14_455 77.34(4)
Au1 Y4 Au1 9 14_455 87.47(4)
Au1 Y4 Au1 13 14_455 141.21(6)
Au1 Y4 Au3 2 . 130.82(6)
Au2 Y4 Au3 . . 59.30(3)
Au1 Y4 Au3 9 . 72.07(4)
Au1 Y4 Au3 13 . 70.98(4)
Au1 Y4 Au3 14_455 . 70.91(4)
Au1 Y4 Au1 2 9_554 60.62(4)
Au2 Y4 Au1 . 9_554 75.87(4)
Au1 Y4 Au1 9 9_554 152.77(7)
Au1 Y4 Au1 13 9_554 100.96(5)
Au1 Y4 Au1 14_455 9_554 100.84(5)
Au3 Y4 Au1 . 9_554 135.16(6)
Au1 Y4 Au1 2 4_455 60.50(3)
Au2 Y4 Au1 . 4_455 167.29(6)
Au1 Y4 Au1 9 4_455 59.58(3)
Au1 Y4 Au1 13 4_455 111.83(5)
Au1 Y4 Au1 14_455 4_455 98.44(5)
Au3 Y4 Au1 . 4_455 131.04(5)
Au1 Y4 Au1 9_554 4_455 93.40(5)
Au1 Y4 Au1 2 12 99.94(5)
Au2 Y4 Au1 . 12 98.02(5)
Au1 Y4 Au1 9 12 112.30(5)
Au1 Y4 Au1 13 12 57.60(3)
Au1 Y4 Au1 14_455 12 155.52(6)
Au3 Y4 Au1 . 12 127.63(5)
Au1 Y4 Au1 9_554 12 55.02(3)
Au1 Y4 Au1 4_455 12 80.81(4)
Au1 Y4 Y4 2 16 111.27(7)
Au2 Y4 Y4 . 16 133.98(8)
Au1 Y4 Y4 9 16 60.22(5)
Au1 Y4 Y4 13 16 57.40(4)
Au1 Y4 Y4 14_455 16 144.71(8)
Au3 Y4 Y4 . 16 108.07(7)
Au1 Y4 Y4 9_554 16 102.73(7)
Au1 Y4 Y4 4_455 16 54.44(5)
Au1 Y4 Y4 12 16 52.08(4)
Au1 Y4 Y4 2 12 57.29(5)
Au2 Y4 Y4 . 12 50.291(19)
Au1 Y4 Y4 9 12 141.34(6)
Au1 Y4 Y4 13 12 123.26(4)
Au1 Y4 Y4 14_455 12 53.99(3)
Au3 Y4 Y4 . 12 94.91(3)
Au1 Y4 Y4 9_554 12 51.60(5)
Au1 Y4 Y4 4_455 12 117.55(5)
Au1 Y4 Y4 12 12 104.48(6)
Y4 Y4 Y4 16 12 154.22(9)
Au1 Y4 Y4 2 11 111.70(7)
Au2 Y4 Y4 . 11 50.291(19)
Au1 Y4 Y4 9 11 141.48(6)
Au1 Y4 Y4 13 11 54.01(3)
Au1 Y4 Y4 14_455 11 123.20(4)
Au3 Y4 Y4 . 11 94.91(3)
Au1 Y4 Y4 9_554 11 51.70(5)
Au1 Y4 Y4 4_455 11 127.39(5)
Au1 Y4 Y4 12 11 47.74(4)
Y4 Y4 Y4 16 11 92.07(6)
Y4 Y4 Y4 12 11 74.04(6)

loop_
_geom_bond_atom_site_label_1
_geom_bond_atom_site_label_2
_geom_bond_site_symmetry_2
_geom_bond_distance
Au1 Y4 3 2.8810(17)
Au1 Au1 13 2.9738(12)
Au1 Y4 5_554 2.9773(17)
Au1 Au1 6 3.0577(9)
Au1 Au1 8_544 3.0578(9)
Au1 Y4 13 3.0596(17)
Au1 Y4 15 3.0651(17)
Au1 Y4 5 3.1590(17)
Au1 Y4 7_544 3.1688(18)
Au1 Y4 11 3.2754(17)
Au2 Y4 10 2.9425(16)
Au2 Y4 12 2.9425(16)
Au2 Y4 3 2.9425(16)
Au2 Y4 11 2.9425(16)
Au2 Y4 2 2.9425(16)
Au2 Y4 . 2.9425(16)
Au2 Au3 . 2.9820(4)
Au2 Au3 1_554 2.9820(4)
Au3 Au2 1_556 2.9820(4)
Au3 Y4 . 3.0808(17)
Au3 Y4 11_556 3.0808(17)
Au3 Y4 2 3.0808(17)
Au3 Y4 12_556 3.0808(17)
Au3 Y4 3 3.0808(17)
Au3 Y4 10_556 3.0808(17)
Y4 Au1 2 2.8810(17)
Y4 Au1 9 2.9773(17)
Y4 Au1 13 3.0596(17)
Y4 Au1 14_455 3.0651(17)
Y4 Au1 9_554 3.1590(17)
Y4 Au1 4_455 3.1688(18)
Y4 Au1 12 3.2755(17)
Y4 Y4 16 3.492(3)
Y4 Y4 12 3.760(3)
Y4 Y4 11 3.760(3)
